data_7021332
loop_
_publ_author_name
'Yasumoto, Takahiro'
'Yamamoto, Keishi'
'Tsurugi, Hayato'
'Mashima, Kazushi'

_publ_section_title
;
 Isospecific polymerization of 1-hexene by C1-symmetric half-metallocene
 dimethyl complexes of group 4 metals with bidentate N-substituted
 iminomethylpyrrolyl ligands.
;
_journal_issue 25
_journal_name_full 'Dalton transactions (Cambridge, England : 2003)'
_journal_page_first 9120
_journal_page_last 9128
_journal_paper_doi 10.1039/c2dt32481d
_journal_volume 42
_journal_year 2013
_chemical_formula_moiety 'C25 H34 Hf N2'
_chemical_formula_sum 'C25 H34 Hf N2'
_chemical_formula_weight 541.03
_chemical_name_common 4c
_chemical_name_systematic
;
?
;
_space_group_IT_number 14
_symmetry_cell_setting monoclinic
_symmetry_Int_Tables_number 14
_symmetry_space_group_name_Hall '-P 2ybc'
_symmetry_space_group_name_H-M 'P 1 21/c 1'
_atom_sites_solution_hydrogens geom
_atom_sites_solution_primary direct
_atom_sites_solution_secondary difmap
_audit_creation_method SHELXL-97
_cell_angle_alpha 90.00
_cell_angle_beta 90.262(3)
_cell_angle_gamma 90.00
_cell_formula_units_Z 4
_cell_length_a 15.6422(9)
_cell_length_b 8.9096(5)
_cell_length_c 16.7840(7)
_cell_measurement_reflns_used 105930
_cell_measurement_temperature 120(2)
_cell_measurement_theta_max 30.50
_cell_measurement_theta_min 3.34
_cell_volume 2339.1(2)
_computing_cell_refinement 'RAPID AUTO'
_computing_data_collection 'RAPID AUTO (Rigaku, ????)'
_computing_data_reduction 'RAPID AUTO'
_computing_molecular_graphics 'CrystalStructure 4.0'
_computing_publication_material 'CrystalStructure 4.0 (Rigaku, 2010)'
_computing_structure_refinement 'SHELXL97 (Sheldrick, 2008)'
_computing_structure_solution 'SIR92 (Altomare, et al., 1994)'
_diffrn_ambient_temperature 120(2)
_diffrn_detector_area_resol_mean 10.000
_diffrn_measured_fraction_theta_full 0.999
_diffrn_measured_fraction_theta_max 0.999
_diffrn_measurement_device_type 'Rigaku R-AXIS RAPID'
_diffrn_measurement_method \w
_diffrn_radiation_monochromator graphite
_diffrn_radiation_source 'fine-focus sealed tube'
_diffrn_radiation_type MoK\a
_diffrn_radiation_wavelength 0.71075
_diffrn_reflns_av_R_equivalents 0.0642
_diffrn_reflns_av_sigmaI/netI 0.0248
_diffrn_reflns_limit_h_max 22
_diffrn_reflns_limit_h_min -22
_diffrn_reflns_limit_k_max 12
_diffrn_reflns_limit_k_min -12
_diffrn_reflns_limit_l_max 23
_diffrn_reflns_limit_l_min -23
_diffrn_reflns_number 77116
_diffrn_reflns_theta_full 30.51
_diffrn_reflns_theta_max 30.51
_diffrn_reflns_theta_min 3.34
_exptl_absorpt_coefficient_mu 4.471
_exptl_absorpt_correction_T_max 0.328
_exptl_absorpt_correction_T_min 0.142
_exptl_absorpt_correction_type multi-scan
_exptl_absorpt_process_details 'ABSCOR (Rigaku, 1995)'
_exptl_crystal_colour yellow
_exptl_crystal_density_diffrn 1.536
_exptl_crystal_density_method 'not measured'
_exptl_crystal_description block
_exptl_crystal_F_000 1080
_exptl_crystal_size_max 0.50
_exptl_crystal_size_mid 0.40
_exptl_crystal_size_min 0.25
_refine_diff_density_max 1.912
_refine_diff_density_min -1.988
_refine_diff_density_rms 0.130
_refine_ls_extinction_method none
_refine_ls_goodness_of_fit_ref 1.181
_refine_ls_hydrogen_treatment constr
_refine_ls_matrix_type full
_refine_ls_number_parameters 253
_refine_ls_number_reflns 7135
_refine_ls_number_restraints 0
_refine_ls_restrained_S_all 1.181
_refine_ls_R_factor_all 0.0380
_refine_ls_R_factor_gt 0.0309
_refine_ls_shift/su_max 0.002
_refine_ls_shift/su_mean 0.000
_refine_ls_structure_factor_coef Fsqd
_refine_ls_weighting_details 'calc w=1/[\s^2^(Fo^2^)+(0.0476P)^2^+1.1458P] where P=(Fo^2^+2Fc^2^)/3'
_refine_ls_weighting_scheme calc
_refine_ls_wR_factor_gt 0.0843
_refine_ls_wR_factor_ref 0.0869
_reflns_number_gt 6062
_reflns_number_total 7135
_reflns_threshold_expression >2sigma(I)
_cod_data_source_file c2dt32481d.txt
_cod_data_source_block 4c
_cod_database_code 7021332

loop_
_symmetry_equiv_pos_as_xyz
'x, y, z'
'-x, y+1/2, -z+1/2'
'-x, -y, -z'
'x, -y-1/2, z-1/2'

loop_
_atom_site_label
_atom_site_type_symbol
_atom_site_fract_x
_atom_site_fract_y
_atom_site_fract_z
_atom_site_U_iso_or_equiv
_atom_site_adp_type
_atom_site_occupancy
_atom_site_symmetry_multiplicity
_atom_site_calc_flag
_atom_site_refinement_flags
Hf1 Hf 0.726147(7) 0.415209(13) 0.200849(7) 0.02370(5) Uani 1 1 d .
N1 N 0.69037(19) 0.5757(3) 0.10368(18) 0.0316(6) Uani 1 1 d .
N2 N 0.82818(18) 0.4024(3) 0.09677(17) 0.0297(5) Uani 1 1 d .
C1 C 0.6194(2) 0.2229(3) 0.15812(19) 0.0275(6) Uani 1 1 d .
C2 C 0.6698(2) 0.1531(3) 0.21772(19) 0.0302(6) Uani 1 1 d .
C3 C 0.6543(2) 0.2278(4) 0.2909(2) 0.0365(7) Uani 1 1 d .
C4 C 0.5932(2) 0.3403(4) 0.2776(2) 0.0388(8) Uani 1 1 d .
C5 C 0.5707(2) 0.3383(4) 0.1960(2) 0.0342(7) Uani 1 1 d .
C6 C 0.6101(2) 0.1800(4) 0.0718(2) 0.0386(8) Uani 1 1 d .
H6A H 0.6506 0.0995 0.0592 0.046 Uiso 1 1 calc R
H6B H 0.6220 0.2674 0.0382 0.046 Uiso 1 1 calc R
H6C H 0.5517 0.1449 0.0617 0.046 Uiso 1 1 calc R
C7 C 0.7240(3) 0.0149(4) 0.2094(3) 0.0478(10) Uani 1 1 d .
H7A H 0.7132 -0.0315 0.1573 0.057 Uiso 1 1 calc R
H7B H 0.7097 -0.0565 0.2517 0.057 Uiso 1 1 calc R
H7C H 0.7845 0.0424 0.2137 0.057 Uiso 1 1 calc R
C8 C 0.6906(3) 0.1797(6) 0.3710(2) 0.0587(13) Uani 1 1 d .
H8A H 0.6507 0.1106 0.3969 0.070 Uiso 1 1 calc R
H8B H 0.6990 0.2683 0.4048 0.070 Uiso 1 1 calc R
H8C H 0.7456 0.1292 0.3630 0.070 Uiso 1 1 calc R
C9 C 0.5522(3) 0.4354(5) 0.3418(3) 0.0636(15) Uani 1 1 d .
H9A H 0.5961 0.4675 0.3801 0.076 Uiso 1 1 calc R
H9B H 0.5086 0.3763 0.3694 0.076 Uiso 1 1 calc R
H9C H 0.5256 0.5239 0.3175 0.076 Uiso 1 1 calc R
C10 C 0.4993(3) 0.4240(4) 0.1583(3) 0.0510(11) Uani 1 1 d .
H10A H 0.5137 0.4467 0.1028 0.061 Uiso 1 1 calc R
H10B H 0.4903 0.5178 0.1875 0.061 Uiso 1 1 calc R
H10C H 0.4469 0.3637 0.1597 0.061 Uiso 1 1 calc R
C11 C 0.8421(2) 0.3461(4) 0.2722(2) 0.0344(7) Uani 1 1 d .
H11A H 0.8883 0.4186 0.2636 0.041 Uiso 1 1 calc R
H11B H 0.8609 0.2462 0.2551 0.041 Uiso 1 1 calc R
H11C H 0.8276 0.3434 0.3290 0.041 Uiso 1 1 calc R
C12 C 0.7143(2) 0.6125(4) 0.2812(2) 0.0341(7) Uani 1 1 d .
H12A H 0.7143 0.5786 0.3367 0.041 Uiso 1 1 calc R
H12B H 0.6607 0.6654 0.2696 0.041 Uiso 1 1 calc R
H12C H 0.7626 0.6805 0.2726 0.041 Uiso 1 1 calc R
C13 C 0.6292(3) 0.6808(4) 0.0924(2) 0.0403(8) Uani 1 1 d .
H13 H 0.5859 0.7039 0.1300 0.048 Uiso 1 1 calc R
C14 C 0.6373(3) 0.7505(4) 0.0190(2) 0.0439(9) Uani 1 1 d .
H14 H 0.6017 0.8273 -0.0021 0.053 Uiso 1 1 calc R
C15 C 0.7081(3) 0.6859(4) -0.0180(2) 0.0432(8) Uani 1 1 d .
H15 H 0.7306 0.7096 -0.0690 0.052 Uiso 1 1 calc R
C16 C 0.7389(2) 0.5790(3) 0.0357(2) 0.0331(7) Uani 1 1 d .
C17 C 0.8126(2) 0.4887(4) 0.0358(2) 0.0344(7) Uani 1 1 d .
H17 H 0.8506 0.4906 -0.0082 0.041 Uiso 1 1 calc R
C18 C 0.9117(2) 0.3326(4) 0.09996(19) 0.0335(7) Uani 1 1 d .
C19 C 0.9207(2) 0.1808(4) 0.0799(2) 0.0376(7) Uani 1 1 d .
C20 C 1.0005(3) 0.1134(5) 0.0918(3) 0.0486(10) Uani 1 1 d .
H20 H 1.0076 0.0097 0.0803 0.058 Uiso 1 1 calc R
C21 C 1.0687(3) 0.1951(6) 0.1198(3) 0.0536(11) Uani 1 1 d .
H21 H 1.1221 0.1472 0.1287 0.064 Uiso 1 1 calc R
C22 C 1.0599(2) 0.3462(6) 0.1351(2) 0.0514(10) Uani 1 1 d .
H22 H 1.1082 0.4020 0.1526 0.062 Uiso 1 1 calc R
C23 C 0.9811(2) 0.4195(4) 0.1254(2) 0.0410(8) Uani 1 1 d .
C24 C 0.8484(3) 0.0947(4) 0.0431(3) 0.0460(9) Uani 1 1 d .
H24A H 0.8560 -0.0126 0.0539 0.055 Uiso 1 1 calc R
H24B H 0.8478 0.1116 -0.0146 0.055 Uiso 1 1 calc R
H24C H 0.7942 0.1287 0.0659 0.055 Uiso 1 1 calc R
C25 C 0.9728(3) 0.5855(5) 0.1401(3) 0.0553(12) Uani 1 1 d .
H25A H 0.9266 0.6035 0.1782 0.066 Uiso 1 1 calc R
H25B H 0.9597 0.6367 0.0899 0.066 Uiso 1 1 calc R
H25C H 1.0266 0.6243 0.1620 0.066 Uiso 1 1 calc R

loop_
_atom_site_aniso_label
_atom_site_aniso_U_11
_atom_site_aniso_U_22
_atom_site_aniso_U_33
_atom_site_aniso_U_23
_atom_site_aniso_U_13
_atom_site_aniso_U_12
Hf1 0.02225(7) 0.02205(7) 0.02682(8) 0.00074(4) 0.00175(5) 0.00016(4)
N1 0.0313(15) 0.0272(12) 0.0363(15) 0.0056(10) 0.0002(12) 0.0018(10)
N2 0.0239(13) 0.0344(14) 0.0310(14) 0.0015(10) 0.0006(10) 0.0010(10)
C1 0.0255(14) 0.0273(14) 0.0296(15) 0.0008(11) 0.0012(11) -0.0072(11)
C2 0.0341(17) 0.0224(13) 0.0340(16) 0.0007(11) 0.0006(12) -0.0046(12)
C3 0.045(2) 0.0352(17) 0.0291(16) 0.0027(12) 0.0038(14) -0.0144(14)
C4 0.0365(18) 0.0372(17) 0.0427(19) -0.0122(14) 0.0168(15) -0.0127(14)
C5 0.0230(14) 0.0276(14) 0.052(2) -0.0003(14) 0.0054(13) -0.0029(12)
C6 0.0368(19) 0.0466(19) 0.0324(17) -0.0030(14) 0.0007(14) -0.0108(15)
C7 0.053(3) 0.0248(17) 0.066(3) 0.0013(15) -0.006(2) 0.0045(15)
C8 0.076(3) 0.063(3) 0.037(2) 0.0154(19) -0.004(2) -0.032(2)
C9 0.061(3) 0.060(3) 0.071(3) -0.030(2) 0.040(3) -0.021(2)
C10 0.0255(17) 0.045(2) 0.083(3) 0.0021(19) -0.0050(19) 0.0035(15)
C11 0.0287(16) 0.0450(19) 0.0296(16) 0.0052(13) -0.0020(12) 0.0014(14)
C12 0.0375(18) 0.0265(14) 0.0382(18) -0.0045(12) 0.0017(14) -0.0024(13)
C13 0.041(2) 0.0326(17) 0.047(2) 0.0069(15) 0.0007(16) 0.0079(15)
C14 0.051(2) 0.0333(16) 0.047(2) 0.0101(16) -0.0171(17) 0.0005(17)
C15 0.050(2) 0.0412(19) 0.0380(19) 0.0110(15) -0.0058(16) -0.0022(17)
C16 0.0341(17) 0.0301(15) 0.0351(17) 0.0064(12) -0.0020(13) -0.0036(12)
C17 0.0322(17) 0.0432(18) 0.0277(15) 0.0018(13) 0.0047(12) -0.0011(14)
C18 0.0239(15) 0.0488(19) 0.0280(15) 0.0029(14) 0.0044(11) 0.0033(14)
C19 0.0284(16) 0.053(2) 0.0315(17) 0.0002(15) 0.0060(13) 0.0090(15)
C20 0.038(2) 0.061(2) 0.047(2) 0.0022(18) 0.0045(17) 0.0205(18)
C21 0.0274(18) 0.085(3) 0.048(2) 0.006(2) 0.0019(16) 0.0140(19)
C22 0.0241(17) 0.089(3) 0.041(2) 0.005(2) -0.0012(14) -0.0038(19)
C23 0.0260(16) 0.062(2) 0.0352(19) 0.0038(15) 0.0024(13) -0.0057(15)
C24 0.038(2) 0.047(2) 0.053(2) -0.0102(17) 0.0048(17) 0.0084(16)
C25 0.042(2) 0.064(3) 0.060(3) 0.003(2) -0.002(2) -0.0201(19)

loop_
_atom_type_symbol
_atom_type_description
_atom_type_scat_dispersion_real
_atom_type_scat_dispersion_imag
_atom_type_scat_source
C C 0.0033 0.0016 'International Tables Vol C Tables 4.2.6.8 and 6.1.1.4'
H H 0.0000 0.0000 'International Tables Vol C Tables 4.2.6.8 and 6.1.1.4'
N N 0.0061 0.0033 'International Tables Vol C Tables 4.2.6.8 and 6.1.1.4'
Hf Hf -0.5830 6.1852 'International Tables Vol C Tables 4.2.6.8 and 6.1.1.4'

loop_
_geom_angle_atom_site_label_1
_geom_angle_atom_site_label_2
_geom_angle_atom_site_label_3
_geom_angle
C12 Hf1 N1 85.16(12)
C12 Hf1 C11 87.87(14)
N1 Hf1 C11 139.42(12)
C12 Hf1 N2 122.85(11)
N1 Hf1 N2 70.20(10)
C11 Hf1 N2 80.56(11)
C12 Hf1 C1 131.27(12)
N1 Hf1 C1 93.70(10)
C11 Hf1 C1 120.04(12)
N2 Hf1 C1 101.92(10)
C12 Hf1 C2 129.50(12)
N1 Hf1 C2 126.11(11)
C11 Hf1 C2 88.16(12)
N2 Hf1 C2 105.99(10)
C1 Hf1 C2 32.82(10)
C12 Hf1 C3 96.98(12)
N1 Hf1 C3 138.54(12)
C11 Hf1 C3 81.98(13)
N2 Hf1 C3 135.43(11)
C1 Hf1 C3 54.38(11)
C2 Hf1 C3 32.74(11)
C12 Hf1 C5 98.69(12)
N1 Hf1 C5 84.98(11)
C11 Hf1 C5 135.61(12)
N2 Hf1 C5 127.81(11)
C1 Hf1 C5 33.09(10)
C2 Hf1 C5 54.11(11)
C3 Hf1 C5 53.69(12)
C12 Hf1 C4 80.18(12)
N1 Hf1 C4 109.54(13)
C11 Hf1 C4 108.52(13)
N2 Hf1 C4 156.20(10)
C1 Hf1 C4 54.34(11)
C2 Hf1 C4 53.88(11)
C3 Hf1 C4 32.18(13)
C5 Hf1 C4 32.35(12)
C13 N1 C16 105.2(3)
C13 N1 Hf1 136.0(3)
C16 N1 Hf1 118.8(2)
C17 N2 C18 116.7(3)
C17 N2 Hf1 115.2(2)
C18 N2 Hf1 127.1(2)
C2 C1 C5 107.3(3)
C2 C1 C6 128.3(3)
C5 C1 C6 124.1(3)
C2 C1 Hf1 74.26(18)
C5 C1 Hf1 74.68(18)
C6 C1 Hf1 120.9(2)
C1 C2 C3 108.0(3)
C1 C2 C7 127.4(3)
C3 C2 C7 124.4(3)
C1 C2 Hf1 72.92(17)
C3 C2 Hf1 73.91(18)
C7 C2 Hf1 123.6(2)
C4 C3 C2 108.5(3)
C4 C3 C8 126.5(4)
C2 C3 C8 124.7(4)
C4 C3 Hf1 74.73(19)
C2 C3 Hf1 73.35(18)
C8 C3 Hf1 123.5(3)
C3 C4 C5 108.1(3)
C3 C4 C9 125.2(4)
C5 C4 C9 126.4(4)
C3 C4 Hf1 73.09(19)
C5 C4 Hf1 73.29(18)
C9 C4 Hf1 124.3(2)
C4 C5 C1 108.0(3)
C4 C5 C10 126.0(4)
C1 C5 C10 125.4(4)
C4 C5 Hf1 74.36(19)
C1 C5 Hf1 72.24(18)
C10 C5 Hf1 126.4(2)
C1 C6 H6A 109.5
C1 C6 H6B 109.5
H6A C6 H6B 109.5
C1 C6 H6C 109.5
H6A C6 H6C 109.5
H6B C6 H6C 109.5
C2 C7 H7A 109.5
C2 C7 H7B 109.5
H7A C7 H7B 109.5
C2 C7 H7C 109.5
H7A C7 H7C 109.5
H7B C7 H7C 109.5
C3 C8 H8A 109.5
C3 C8 H8B 109.5
H8A C8 H8B 109.5
C3 C8 H8C 109.5
H8A C8 H8C 109.5
H8B C8 H8C 109.5
C4 C9 H9A 109.5
C4 C9 H9B 109.5
H9A C9 H9B 109.5
C4 C9 H9C 109.5
H9A C9 H9C 109.5
H9B C9 H9C 109.5
C5 C10 H10A 109.5
C5 C10 H10B 109.5
H10A C10 H10B 109.5
C5 C10 H10C 109.5
H10A C10 H10C 109.5
H10B C10 H10C 109.5
Hf1 C11 H11A 109.5
Hf1 C11 H11B 109.5
H11A C11 H11B 109.5
Hf1 C11 H11C 109.5
H11A C11 H11C 109.5
H11B C11 H11C 109.5
Hf1 C12 H12A 109.5
Hf1 C12 H12B 109.5
H12A C12 H12B 109.5
Hf1 C12 H12C 109.5
H12A C12 H12C 109.5
H12B C12 H12C 109.5
N1 C13 C14 111.5(4)
N1 C13 H13 124.2
C14 C13 H13 124.2
C13 C14 C15 106.7(3)
C13 C14 H14 126.7
C15 C14 H14 126.7
C14 C15 C16 105.4(3)
C14 C15 H15 127.3
C16 C15 H15 127.3
N1 C16 C15 111.2(3)
N1 C16 C17 116.3(3)
C15 C16 C17 132.2(4)
N2 C17 C16 119.3(3)
N2 C17 H17 120.3
C16 C17 H17 120.3
C23 C18 C19 122.0(3)
C23 C18 N2 118.2(3)
C19 C18 N2 119.8(3)
C20 C19 C18 118.0(4)
C20 C19 C24 120.7(4)
C18 C19 C24 121.2(3)
C21 C20 C19 120.8(4)
C21 C20 H20 119.6
C19 C20 H20 119.6
C20 C21 C22 120.3(4)
C20 C21 H21 119.8
C22 C21 H21 119.8
C21 C22 C23 121.4(4)
C21 C22 H22 119.3
C23 C22 H22 119.3
C18 C23 C22 117.3(4)
C18 C23 C25 121.8(4)
C22 C23 C25 121.0(4)
C19 C24 H24A 109.5
C19 C24 H24B 109.5
H24A C24 H24B 109.5
C19 C24 H24C 109.5
H24A C24 H24C 109.5
H24B C24 H24C 109.5
C23 C25 H25A 109.5
C23 C25 H25B 109.5
H25A C25 H25B 109.5
C23 C25 H25C 109.5
H25A C25 H25C 109.5
H25B C25 H25C 109.5

loop_
_geom_bond_atom_site_label_1
_geom_bond_atom_site_label_2
_geom_bond_distance
Hf1 C12 2.224(3)
Hf1 N1 2.238(3)
Hf1 C11 2.255(3)
Hf1 N2 2.374(3)
Hf1 C1 2.495(3)
Hf1 C2 2.512(3)
Hf1 C3 2.520(3)
Hf1 C5 2.527(3)
Hf1 C4 2.541(3)
N1 C13 1.352(4)
N1 C16 1.373(5)
N2 C17 1.302(4)
N2 C18 1.448(4)
C1 C2 1.415(5)
C1 C5 1.430(4)
C1 C6 1.505(4)
C2 C3 1.418(5)
C2 C7 1.502(5)
C3 C4 1.403(6)
C3 C8 1.520(6)
C4 C5 1.412(5)
C4 C9 1.515(5)
C5 C10 1.492(5)
C6 H6A 0.9800
C6 H6B 0.9800
C6 H6C 0.9800
C7 H7A 0.9800
C7 H7B 0.9800
C7 H7C 0.9800
C8 H8A 0.9800
C8 H8B 0.9800
C8 H8C 0.9800
C9 H9A 0.9800
C9 H9B 0.9800
C9 H9C 0.9800
C10 H10A 0.9800
C10 H10B 0.9800
C10 H10C 0.9800
C11 H11A 0.9800
C11 H11B 0.9800
C11 H11C 0.9800
C12 H12A 0.9800
C12 H12B 0.9800
C12 H12C 0.9800
C13 C14 1.386(5)
C13 H13 0.9500
C14 C15 1.396(6)
C14 H14 0.9500
C15 C16 1.396(5)
C15 H15 0.9500
C16 C17 1.406(5)
C17 H17 0.9500
C18 C23 1.398(5)
C18 C19 1.401(5)
C19 C20 1.399(5)
C19 C24 1.497(6)
C20 C21 1.372(7)
C20 H20 0.9500
C21 C22 1.377(7)
C21 H21 0.9500
C22 C23 1.404(6)
C22 H22 0.9500
C23 C25 1.506(6)
C24 H24A 0.9800
C24 H24B 0.9800
C24 H24C 0.9800
C25 H25A 0.9800
C25 H25B 0.9800
C25 H25C 0.9800

loop_
_geom_torsion_atom_site_label_1
_geom_torsion_atom_site_label_2
_geom_torsion_atom_site_label_3
_geom_torsion_atom_site_label_4
_geom_torsion
C12 Hf1 N1 C13 -48.1(4)
C11 Hf1 N1 C13 -129.1(4)
N2 Hf1 N1 C13 -175.6(4)
C1 Hf1 N1 C13 83.1(4)
C2 Hf1 N1 C13 88.7(4)
C3 Hf1 N1 C13 47.0(4)
C5 Hf1 N1 C13 51.1(4)
C4 Hf1 N1 C13 29.7(4)
C12 Hf1 N1 C16 131.2(3)
C11 Hf1 N1 C16 50.2(3)
N2 Hf1 N1 C16 3.7(2)
C1 Hf1 N1 C16 -97.7(3)
C2 Hf1 N1 C16 -92.0(3)
C3 Hf1 N1 C16 -133.7(2)
C5 Hf1 N1 C16 -129.6(3)
C4 Hf1 N1 C16 -151.0(2)
C12 Hf1 N2 C17 -71.9(3)
N1 Hf1 N2 C17 -1.7(2)
C11 Hf1 N2 C17 -153.1(3)
C1 Hf1 N2 C17 88.0(3)
C2 Hf1 N2 C17 121.6(2)
C3 Hf1 N2 C17 138.6(2)
C5 Hf1 N2 C17 64.9(3)
C4 Hf1 N2 C17 92.0(4)
C12 Hf1 N2 C18 95.8(3)
N1 Hf1 N2 C18 166.0(3)
C11 Hf1 N2 C18 14.6(3)
C1 Hf1 N2 C18 -104.3(3)
C2 Hf1 N2 C18 -70.7(3)
C3 Hf1 N2 C18 -53.7(3)
C5 Hf1 N2 C18 -127.4(3)
C4 Hf1 N2 C18 -100.3(4)
C12 Hf1 C1 C2 -101.6(2)
N1 Hf1 C1 C2 171.60(19)
C11 Hf1 C1 C2 15.2(2)
N2 Hf1 C1 C2 101.06(19)
C3 Hf1 C1 C2 -37.05(19)
C5 Hf1 C1 C2 -113.5(3)
C4 Hf1 C1 C2 -76.9(2)
C12 Hf1 C1 C5 11.9(3)
N1 Hf1 C1 C5 -74.9(2)
C11 Hf1 C1 C5 128.6(2)
N2 Hf1 C1 C5 -145.46(19)
C2 Hf1 C1 C5 113.5(3)
C3 Hf1 C1 C5 76.4(2)
C4 Hf1 C1 C5 36.5(2)
C12 Hf1 C1 C6 132.8(3)
N1 Hf1 C1 C6 46.0(3)
C11 Hf1 C1 C6 -110.4(3)
N2 Hf1 C1 C6 -24.5(3)
C2 Hf1 C1 C6 -125.6(4)
C3 Hf1 C1 C6 -162.6(3)
C5 Hf1 C1 C6 120.9(4)
C4 Hf1 C1 C6 157.5(3)
C5 C1 C2 C3 -1.8(4)
C6 C1 C2 C3 -176.7(3)
Hf1 C1 C2 C3 66.2(2)
C5 C1 C2 C7 172.5(3)
C6 C1 C2 C7 -2.4(6)
Hf1 C1 C2 C7 -119.6(4)
C5 C1 C2 Hf1 -67.9(2)
C6 C1 C2 Hf1 117.2(3)
C12 Hf1 C2 C1 107.4(2)
N1 Hf1 C2 C1 -10.4(2)
C11 Hf1 C2 C1 -166.9(2)
N2 Hf1 C2 C1 -87.27(19)
C3 Hf1 C2 C1 115.1(3)
C5 Hf1 C2 C1 38.17(19)
C4 Hf1 C2 C1 78.5(2)
C12 Hf1 C2 C3 -7.7(3)
N1 Hf1 C2 C3 -125.5(2)
C11 Hf1 C2 C3 78.0(2)
N2 Hf1 C2 C3 157.6(2)
C1 Hf1 C2 C3 -115.1(3)
C5 Hf1 C2 C3 -76.9(2)
C4 Hf1 C2 C3 -36.6(2)
C12 Hf1 C2 C7 -128.6(3)
N1 Hf1 C2 C7 113.6(3)
C11 Hf1 C2 C7 -42.9(3)
N2 Hf1 C2 C7 36.7(3)
C1 Hf1 C2 C7 124.0(4)
C3 Hf1 C2 C7 -120.9(4)
C5 Hf1 C2 C7 162.1(3)
C4 Hf1 C2 C7 -157.6(3)
C1 C2 C3 C4 1.6(4)
C7 C2 C3 C4 -172.9(3)
Hf1 C2 C3 C4 67.0(2)
C1 C2 C3 C8 175.0(3)
C7 C2 C3 C8 0.5(6)
Hf1 C2 C3 C8 -119.5(4)
C1 C2 C3 Hf1 -65.5(2)
C7 C2 C3 Hf1 120.0(3)
C12 Hf1 C3 C4 58.9(2)
N1 Hf1 C3 C4 -31.7(3)
C11 Hf1 C3 C4 145.7(2)
N2 Hf1 C3 C4 -146.6(2)
C1 Hf1 C3 C4 -78.0(2)
C2 Hf1 C3 C4 -115.2(3)
C5 Hf1 C3 C4 -36.8(2)
C12 Hf1 C3 C2 174.0(2)
N1 Hf1 C3 C2 83.4(3)
C11 Hf1 C3 C2 -99.2(2)
N2 Hf1 C3 C2 -31.4(3)
C1 Hf1 C3 C2 37.15(19)
C5 Hf1 C3 C2 78.3(2)
C4 Hf1 C3 C2 115.2(3)
C12 Hf1 C3 C8 -65.1(4)
N1 Hf1 C3 C8 -155.6(3)
C11 Hf1 C3 C8 21.8(3)
N2 Hf1 C3 C8 89.5(4)
C1 Hf1 C3 C8 158.1(4)
C2 Hf1 C3 C8 120.9(4)
C5 Hf1 C3 C8 -160.7(4)
C4 Hf1 C3 C8 -123.9(4)
C2 C3 C4 C5 -0.7(4)
C8 C3 C4 C5 -174.0(3)
Hf1 C3 C4 C5 65.4(2)
C2 C3 C4 C9 173.5(3)
C8 C3 C4 C9 0.2(6)
Hf1 C3 C4 C9 -120.4(4)
C2 C3 C4 Hf1 -66.1(2)
C8 C3 C4 Hf1 120.6(4)
C12 Hf1 C4 C3 -120.4(2)
N1 Hf1 C4 C3 158.3(2)
C11 Hf1 C4 C3 -36.1(2)
N2 Hf1 C4 C3 73.3(4)
C1 Hf1 C4 C3 78.1(2)
C2 Hf1 C4 C3 37.30(19)
C5 Hf1 C4 C3 115.5(3)
C12 Hf1 C4 C5 124.0(2)
N1 Hf1 C4 C5 42.8(2)
C11 Hf1 C4 C5 -151.6(2)
N2 Hf1 C4 C5 -42.3(4)
C1 Hf1 C4 C5 -37.40(18)
C2 Hf1 C4 C5 -78.2(2)
C3 Hf1 C4 C5 -115.5(3)
C12 Hf1 C4 C9 1.0(4)
N1 Hf1 C4 C9 -80.2(4)
C11 Hf1 C4 C9 85.4(4)
N2 Hf1 C4 C9 -165.3(4)
C1 Hf1 C4 C9 -160.4(5)
C2 Hf1 C4 C9 158.7(5)
C3 Hf1 C4 C9 121.4(5)
C5 Hf1 C4 C9 -123.0(5)
C3 C4 C5 C1 -0.4(4)
C9 C4 C5 C1 -174.5(3)
Hf1 C4 C5 C1 64.9(2)
C3 C4 C5 C10 170.8(3)
C9 C4 C5 C10 -3.3(6)
Hf1 C4 C5 C10 -123.9(3)
C3 C4 C5 Hf1 -65.3(2)
C9 C4 C5 Hf1 120.6(4)
C2 C1 C5 C4 1.4(4)
C6 C1 C5 C4 176.5(3)
Hf1 C1 C5 C4 -66.3(2)
C2 C1 C5 C10 -169.9(3)
C6 C1 C5 C10 5.3(5)
Hf1 C1 C5 C10 122.5(3)
C2 C1 C5 Hf1 67.7(2)
C6 C1 C5 Hf1 -117.2(3)
C12 Hf1 C5 C4 -55.7(2)
N1 Hf1 C5 C4 -140.0(2)
C11 Hf1 C5 C4 40.2(3)
N2 Hf1 C5 C4 159.90(19)
C1 Hf1 C5 C4 115.3(3)
C2 Hf1 C5 C4 77.4(2)
C3 Hf1 C5 C4 36.6(2)
C12 Hf1 C5 C1 -171.0(2)
N1 Hf1 C5 C1 104.7(2)
C11 Hf1 C5 C1 -75.1(3)
N2 Hf1 C5 C1 44.6(2)
C2 Hf1 C5 C1 -37.86(18)
C3 Hf1 C5 C1 -78.7(2)
C4 Hf1 C5 C1 -115.3(3)
C12 Hf1 C5 C10 67.8(4)
N1 Hf1 C5 C10 -16.6(4)
C11 Hf1 C5 C10 163.6(3)
N2 Hf1 C5 C10 -76.6(4)
C1 Hf1 C5 C10 -121.3(4)
C2 Hf1 C5 C10 -159.1(4)
C3 Hf1 C5 C10 160.1(4)
C4 Hf1 C5 C10 123.5(4)
C16 N1 C13 C14 0.2(4)
Hf1 N1 C13 C14 179.5(3)
N1 C13 C14 C15 -0.2(5)
C13 C14 C15 C16 0.2(4)
C13 N1 C16 C15 0.0(4)
Hf1 N1 C16 C15 -179.5(2)
C13 N1 C16 C17 174.2(3)
Hf1 N1 C16 C17 -5.3(4)
C14 C15 C16 N1 -0.1(4)
C14 C15 C16 C17 -173.1(4)
C18 N2 C17 C16 -169.4(3)
Hf1 N2 C17 C16 -0.4(4)
N1 C16 C17 N2 3.7(5)
C15 C16 C17 N2 176.4(4)
C17 N2 C18 C23 78.5(4)
Hf1 N2 C18 C23 -89.0(4)
C17 N2 C18 C19 -103.2(4)
Hf1 N2 C18 C19 89.3(3)
C23 C18 C19 C20 4.9(5)
N2 C18 C19 C20 -173.3(3)
C23 C18 C19 C24 -172.2(4)
N2 C18 C19 C24 9.6(5)
C18 C19 C20 C21 -2.1(6)
C24 C19 C20 C21 175.0(4)
C19 C20 C21 C22 -1.4(7)
C20 C21 C22 C23 2.3(6)
C19 C18 C23 C22 -4.0(5)
N2 C18 C23 C22 174.2(3)
C19 C18 C23 C25 174.7(4)
N2 C18 C23 C25 -7.0(5)
C21 C22 C23 C18 0.4(6)
C21 C22 C23 C25 -178.4(4)
